data_4342135
loop_
_publ_author_name
'Prakash, Jai'
'Mesbah, Adel'
'Ward, Matthew D.'
'Leb\`egue, S\'ebastien'
'Malliakas, Christos D.'
'Lee, Minseong'
'Choi, Eun Sang'
'Ibers, James A.'

_publ_section_title
;
 Synthesis, Crystal Structure, Resistivity, Magnetic, and Theoretical
 Study of ScUS3.
;
_journal_issue 4
_journal_name_full 'Inorganic chemistry'
_journal_page_first 1684
_journal_page_last 1689
_journal_paper_doi 10.1021/ic502656u
_journal_volume 54
_journal_year 2015
_chemical_formula_sum 'S3 Sc U'
_chemical_formula_weight 379.17
_chemical_name_common ScUS3
_space_group_crystal_system orthorhombic
_space_group_IT_number 63
_space_group_name_Hall '-C 2c 2'
_space_group_name_H-M_alt 'C m c m'
_symmetry_space_group_name_Hall '-C 2c 2'
_symmetry_space_group_name_H-M 'C m c m'
_atom_sites_solution_primary direct
_atom_sites_solution_secondary difmap
_audit_creation_method SHELXL-2014/6
_cell_angle_alpha 90
_cell_angle_beta 90
_cell_angle_gamma 90
_cell_formula_units_Z 4
_cell_length_a 3.7500(8)
_cell_length_b 12.110(2)
_cell_length_c 9.1800(18)
_cell_measurement_reflns_used 1630
_cell_measurement_temperature 100(2)
_cell_measurement_theta_max 33.08
_cell_measurement_theta_min 3.37
_cell_volume 416.89(14)
_computing_cell_refinement 'Bruker SAINT'
_computing_data_collection 'Bruker APEX2'
_computing_data_reduction 'Bruker SAINT'
_computing_molecular_graphics 'Bruker SHELXTL'
_computing_publication_material 'Bruker SHELXTL'
_computing_structure_refinement 'SHELXL-2014/6 (Sheldrick, 2014)'
_computing_structure_solution 'SHELXS-97 (Sheldrick 2008)'
_diffrn_ambient_temperature 100(2)
_diffrn_measured_fraction_theta_full 1.000
_diffrn_measured_fraction_theta_max 1.000
_diffrn_measurement_device_type 'Bruker APEX-II CCD'
_diffrn_measurement_method '\f and \w scans'
_diffrn_radiation_type MoK\a
_diffrn_radiation_wavelength 0.71073
_diffrn_reflns_av_R_equivalents 0.0698
_diffrn_reflns_av_unetI/netI 0.0394
_diffrn_reflns_Laue_measured_fraction_full 1.000
_diffrn_reflns_Laue_measured_fraction_max 1.000
_diffrn_reflns_limit_h_max 5
_diffrn_reflns_limit_h_min -5
_diffrn_reflns_limit_k_max 18
_diffrn_reflns_limit_k_min -18
_diffrn_reflns_limit_l_max 14
_diffrn_reflns_limit_l_min -13
_diffrn_reflns_number 3978
_diffrn_reflns_point_group_measured_fraction_full 1.000
_diffrn_reflns_point_group_measured_fraction_max 1.000
_diffrn_reflns_theta_full 25.242
_diffrn_reflns_theta_max 33.126
_diffrn_reflns_theta_min 3.365
_diffrn_source 'fine-focus sealed tube'
_exptl_absorpt_coefficient_mu 41.696
_exptl_absorpt_correction_T_max 0.51606
_exptl_absorpt_correction_T_min 0.29199
_exptl_absorpt_correction_type numerical
_exptl_absorpt_process_details 'face indexed (SADABS; Sheldric, 2012/1'
_exptl_crystal_colour Black
_exptl_crystal_density_diffrn 6.041
_exptl_crystal_density_meas ?
_exptl_crystal_density_method 'Not measured'
_exptl_crystal_description Needle
_exptl_crystal_F_000 644
_exptl_crystal_size_max 0.053
_exptl_crystal_size_mid 0.035
_exptl_crystal_size_min 0.030
_refine_diff_density_max 1.725
_refine_diff_density_min -1.877
_refine_diff_density_rms 0.410
_refine_ls_extinction_coef 0.0017(3)
_refine_ls_extinction_expression Fc^*^=kFc[1+0.001xFc^2^\l^3^/sin(2\q)]^-1/4^
_refine_ls_extinction_method SHELXL
_refine_ls_goodness_of_fit_ref 1.131
_refine_ls_hydrogen_treatment undef
_refine_ls_matrix_type full
_refine_ls_number_parameters 20
_refine_ls_number_reflns 471
_refine_ls_number_restraints 0
_refine_ls_restrained_S_all 1.131
_refine_ls_R_factor_all 0.0343
_refine_ls_R_factor_gt 0.0251
_refine_ls_shift/su_max 0.001
_refine_ls_shift/su_mean 0.000
_refine_ls_structure_factor_coef Fsqd
_refine_ls_weighting_details 'w=1/[\s^2^(Fo^2^)+(0.0220P)^2^] where P=(1.0000Fo^2^+0.0000Fc^2^)'
_refine_ls_weighting_scheme calc
_refine_ls_wR_factor_gt 0.0537
_refine_ls_wR_factor_ref 0.0571
_reflns_Friedel_coverage 0.000
_reflns_number_gt 395
_reflns_number_total 471
_reflns_threshold_expression 'I > 2\s(I)'
_cod_data_source_file ic502656u_si_001.cif
_cod_data_source_block ScUS3
_cod_depositor_comments
;
The following automatic conversions were performed:

'_atom_sites_solution_primary' value 'Direct' changed to 'direct'
according to
/usr/data/users/saulius/crontab/automatic-downloads/rss-feeds/ACS/lib/dictionaries/cif_core.dic
dictionary named 'cif_core.dic' version 2.4.2 from 2011-04-26.

'_atom_sites_solution_secondary' value 'Difmap' changed to 'difmap'
according to
/usr/data/users/saulius/crontab/automatic-downloads/rss-feeds/ACS/lib/dictionaries/cif_core.dic
dictionary named 'cif_core.dic' version 2.4.2 from 2011-04-26.

'_exptl_crystal_density_meas' value 'Not measured' was changed to '?'
- the value is perceived as not measured.

Automatic conversion script
Id: cif_fix_values 3008 2015-01-20 13:52:24Z robertas 

 Adding full bibliography for 4342135.cif.
;
_cod_database_code 4342135
_shelx_space_group_comment
;
The symmetry employed for this shelxl refinement is uniquely defined
by the following loop, which should always be used as a source of
symmetry information in preference to the above space-group names.
They are only intended as comments.
;
_shelxl_version_number 2014/6

loop_
_space_group_symop_operation_xyz
'x, y, z'
'-x, -y, z+1/2'
'x, -y, -z'
'-x, y, -z+1/2'
'x+1/2, y+1/2, z'
'-x+1/2, -y+1/2, z+1/2'
'x+1/2, -y+1/2, -z'
'-x+1/2, y+1/2, -z+1/2'
'-x, -y, -z'
'x, y, -z-1/2'
'-x, y, z'
'x, -y, z-1/2'
'-x+1/2, -y+1/2, -z'
'x+1/2, y+1/2, -z-1/2'
'-x+1/2, y+1/2, z'
'x+1/2, -y+1/2, z-1/2'

loop_
_atom_site_label
_atom_site_type_symbol
_atom_site_fract_x
_atom_site_fract_y
_atom_site_fract_z
_atom_site_U_iso_or_equiv
_atom_site_adp_type
_atom_site_occupancy
_atom_site_site_symmetry_order
_atom_site_calc_flag
_atom_site_refinement_flags_posn
_atom_site_refinement_flags_adp
_atom_site_refinement_flags_occupancy
U1 U 0.0000 0.74840(3) 0.2500 0.00408(14) Uani 1 4 d S T P
Sc1 Sc 0.0000 0.0000 0.0000 0.0041(3) Uani 1 4 d S T P
S1 S 0.0000 0.35889(13) 0.06030(18) 0.0042(3) Uani 1 2 d S T P
S2 S 0.0000 0.08026(18) 0.2500 0.0043(4) Uani 1 4 d S T P

loop_
_atom_site_aniso_label
_atom_site_aniso_U_11
_atom_site_aniso_U_22
_atom_site_aniso_U_33
_atom_site_aniso_U_23
_atom_site_aniso_U_13
_atom_site_aniso_U_12
U1 0.00398(18) 0.00363(18) 0.00463(18) 0.000 0.000 0.000
Sc1 0.0042(7) 0.0031(7) 0.0051(8) 0.0002(6) 0.000 0.000
S1 0.0046(6) 0.0031(6) 0.0050(6) -0.0001(5) 0.000 0.000
S2 0.0043(10) 0.0034(9) 0.0050(9) 0.000 0.000 0.000

loop_
_atom_type_symbol
_atom_type_description
_atom_type_scat_dispersion_real
_atom_type_scat_dispersion_imag
_atom_type_scat_source
S S 0.1246 0.1234 'International Tables Vol C Tables 4.2.6.8 and 6.1.1.4'
Sc Sc 0.2519 0.3716 'International Tables Vol C Tables 4.2.6.8 and 6.1.1.4'
U U -9.6767 9.6646 'International Tables Vol C Tables 4.2.6.8 and 6.1.1.4'

loop_
_geom_angle_atom_site_label_1
_geom_angle_atom_site_label_2
_geom_angle_atom_site_label_3
_geom_angle
_geom_angle_site_symmetry_1
_geom_angle_site_symmetry_3
S2 U1 S2 85.28(6) 5_455 5
S2 U1 S1 141.32(3) 5_455 14_556
S2 U1 S1 84.32(4) 5 14_556
S2 U1 S1 84.32(4) 5_455 5_455
S2 U1 S1 141.32(3) 5 5_455
S1 U1 S1 124.79(6) 14_556 5_455
S2 U1 S1 84.32(4) 5_455 14_456
S2 U1 S1 141.32(3) 5 14_456
S1 U1 S1 80.98(4) 14_556 14_456
S1 U1 S1 74.18(6) 5_455 14_456
S2 U1 S1 141.32(3) 5_455 5
S2 U1 S1 84.32(4) 5 5
S1 U1 S1 74.18(6) 14_556 5
S1 U1 S1 80.98(4) 5_455 5
S1 U1 S1 124.79(6) 14_456 5
S2 U1 S1 72.22(2) 5_455 9_565
S2 U1 S1 72.22(2) 5 9_565
S1 U1 S1 137.82(3) 14_556 9_565
S1 U1 S1 69.12(4) 5_455 9_565
S1 U1 S1 137.82(3) 14_456 9_565
S1 U1 S1 69.12(4) 5 9_565
S2 U1 S1 72.22(2) 5_455 2_565
S2 U1 S1 72.22(2) 5 2_565
S1 U1 S1 69.12(4) 14_556 2_565
S1 U1 S1 137.82(3) 5_455 2_565
S1 U1 S1 69.12(4) 14_456 2_565
S1 U1 S1 137.82(3) 5 2_565
S1 U1 S1 130.96(6) 9_565 2_565
S2 U1 U1 132.64(3) 5_455 1_655
S2 U1 U1 47.36(3) 5 1_655
S1 U1 U1 49.51(2) 14_556 1_655
S1 U1 U1 130.49(2) 5_455 1_655
S1 U1 U1 130.49(2) 14_456 1_655
S1 U1 U1 49.51(2) 5 1_655
S1 U1 U1 90.0 9_565 1_655
S1 U1 U1 90.0 2_565 1_655
S2 U1 U1 47.36(3) 5_455 1_455
S2 U1 U1 132.64(3) 5 1_455
S1 U1 U1 130.49(2) 14_556 1_455
S1 U1 U1 49.51(2) 5_455 1_455
S1 U1 U1 49.51(2) 14_456 1_455
S1 U1 U1 130.49(2) 5 1_455
S1 U1 U1 90.0 9_565 1_455
S1 U1 U1 90.0 2_565 1_455
U1 U1 U1 180.0 1_655 1_455
S2 U1 Sc1 125.99(2) 5_455 2_565
S2 U1 Sc1 125.99(2) 5 2_565
S1 U1 Sc1 42.87(2) 14_556 2_565
S1 U1 Sc1 89.58(3) 5_455 2_565
S1 U1 Sc1 42.87(2) 14_456 2_565
S1 U1 Sc1 89.58(4) 5 2_565
S1 U1 Sc1 151.51(3) 9_565 2_565
S1 U1 Sc1 77.53(3) 2_565 2_565
U1 U1 Sc1 90.0 1_655 2_565
U1 U1 Sc1 90.0 1_455 2_565
S2 U1 Sc1 125.99(2) 5_455 1_565
S2 U1 Sc1 125.99(2) 5 1_565
S1 U1 Sc1 89.58(4) 14_556 1_565
S1 U1 Sc1 42.87(2) 5_455 1_565
S1 U1 Sc1 89.58(4) 14_456 1_565
S1 U1 Sc1 42.87(2) 5 1_565
S1 U1 Sc1 77.53(3) 9_565 1_565
S1 U1 Sc1 151.51(3) 2_565 1_565
U1 U1 Sc1 90.0 1_655 1_565
U1 U1 Sc1 90.0 1_455 1_565
Sc1 U1 Sc1 73.977(17) 2_565 1_565
S2 Sc1 S2 180.0 9 .
S2 Sc1 S1 93.46(5) 9 13
S2 Sc1 S1 86.54(5) . 13
S2 Sc1 S1 86.54(5) 9 5_445
S2 Sc1 S1 93.46(5) . 5_445
S1 Sc1 S1 180.00(5) 13 5_445
S2 Sc1 S1 93.46(5) 9 13_455
S2 Sc1 S1 86.54(5) . 13_455
S1 Sc1 S1 92.46(5) 13 13_455
S1 Sc1 S1 87.54(5) 5_445 13_455
S2 Sc1 S1 86.54(5) 9 5_545
S2 Sc1 S1 93.46(5) . 5_545
S1 Sc1 S1 87.54(5) 13 5_545
S1 Sc1 S1 92.46(5) 5_445 5_545
S1 Sc1 S1 180.00(5) 13_455 5_545
S2 Sc1 U1 104.04(5) 9 1_545
S2 Sc1 U1 75.96(5) . 1_545
S1 Sc1 U1 130.84(3) 13 1_545
S1 Sc1 U1 49.16(3) 5_445 1_545
S1 Sc1 U1 130.84(3) 13_455 1_545
S1 Sc1 U1 49.16(3) 5_545 1_545
S2 Sc1 U1 75.96(5) 9 9_565
S2 Sc1 U1 104.04(5) . 9_565
S1 Sc1 U1 49.16(3) 13 9_565
S1 Sc1 U1 130.84(3) 5_445 9_565
S1 Sc1 U1 49.16(3) 13_455 9_565
S1 Sc1 U1 130.84(3) 5_545 9_565
U1 Sc1 U1 180.0 1_545 9_565
Sc1 S1 Sc1 92.46(5) 5 5_455
Sc1 S1 U1 87.97(2) 5 5_545
Sc1 S1 U1 154.47(7) 5_455 5_545
Sc1 S1 U1 154.47(7) 5 5_445
Sc1 S1 U1 87.97(2) 5_455 5_445
U1 S1 U1 80.98(4) 5_545 5_445
Sc1 S1 U1 94.54(4) 5 9_565
Sc1 S1 U1 94.54(4) 5_455 9_565
U1 S1 U1 110.88(4) 5_545 9_565
U1 S1 U1 110.88(4) 5_445 9_565
Sc1 S2 Sc1 134.10(9) . 2
Sc1 S2 U1 106.67(3) . 5_545
Sc1 S2 U1 106.67(3) 2 5_545
Sc1 S2 U1 106.67(3) . 5_445
Sc1 S2 U1 106.67(3) 2 5_445
U1 S2 U1 85.28(6) 5_545 5_445

loop_
_geom_bond_atom_site_label_1
_geom_bond_atom_site_label_2
_geom_bond_distance
_geom_bond_site_symmetry_2
U1 S2 2.7681(17) 5_455
U1 S2 2.7681(17) 5
U1 S1 2.8877(13) 14_556
U1 S1 2.8877(13) 5_455
U1 S1 2.8877(13) 14_456
U1 S1 2.8877(13) 5
U1 S1 3.1308(17) 9_565
U1 S1 3.1308(17) 2_565
U1 U1 3.7500(8) 1_655
U1 U1 3.7500(8) 1_455
U1 Sc1 3.8145(6) 2_565
U1 Sc1 3.8145(6) 1_565
Sc1 S2 2.4923(10) 9
Sc1 S2 2.4923(10) .
Sc1 S1 2.5966(12) 13
Sc1 S1 2.5966(12) 5_445
Sc1 S1 2.5966(12) 13_455
Sc1 S1 2.5966(12) 5_545
Sc1 U1 3.8145(6) 1_545
Sc1 U1 3.8145(6) 9_565
S1 Sc1 2.5966(12) 5
S1 Sc1 2.5966(12) 5_455
S1 U1 2.8876(13) 5_545
S1 U1 2.8876(13) 5_445
S1 U1 3.1309(17) 9_565
S2 Sc1 2.4923(10) 2
S2 U1 2.7680(17) 5_545
S2 U1 2.7680(17) 5_445
